data_7006111
loop_
_publ_author_name
'Clarke, Deborah A.'
'Miller, Philip W.'
'Long, Nicholas J.'
'White, Andrew J. P.'

_publ_section_title
;
 Steric control over the formation of cis and trans bis-chelated
 palladium(II) complexes using a new series of flexible N,P
 pyridyl-phosphine ligands.
;
_journal_issue 40
_journal_name_full 'Dalton transactions (Cambridge, England : 2003)'
_journal_page_first 4556
_journal_page_last 4564
_journal_paper_doi 10.1039/b709032c
_journal_year 2007
_chemical_formula_moiety 'C15 H27 Cl2 N2 P Pd'
_chemical_formula_sum 'C15 H27 Cl2 N2 P Pd'
_chemical_formula_weight 443.66
_chemical_name_systematic
;
?
;
_space_group_IT_number 14
_symmetry_cell_setting monoclinic
_symmetry_space_group_name_Hall '-P 2ybc'
_symmetry_space_group_name_H-M 'P 1 21/c 1'
_atom_sites_solution_hydrogens geom
_atom_sites_solution_primary direct
_atom_sites_solution_secondary difmap
_audit_creation_method SHELXL-97
_cell_angle_alpha 90.00
_cell_angle_beta 105.141(5)
_cell_angle_gamma 90.00
_cell_formula_units_Z 4
_cell_length_a 8.5961(13)
_cell_length_b 13.265(2)
_cell_length_c 16.3961(3)
_cell_measurement_reflns_used 23948
_cell_measurement_temperature 173(2)
_cell_measurement_theta_max 31.9408
_cell_measurement_theta_min 3.8521
_cell_volume 1804.7(4)
_computing_cell_refinement 'CrysAlis RED, Oxford Diffraction Ltd'
_computing_data_collection 'CrysAlis CCD, Oxford Diffraction Ltd'
_computing_data_reduction 'CrysAlis RED, Oxford Diffraction Ltd'
_computing_molecular_graphics 'Bruker SHELXTL'
_computing_publication_material 'Bruker SHELXTL'
_computing_structure_refinement 'SHELXL-97 (Sheldrick, 1997)'
_computing_structure_solution 'SHELXS-97 (Sheldrick, 1990)'
_diffrn_ambient_temperature 173(2)
_diffrn_detector_area_resol_mean 15.9863
_diffrn_measured_fraction_theta_full 0.916
_diffrn_measured_fraction_theta_max 0.916
_diffrn_measurement_device_type 'OD Xcalibur 3'
_diffrn_measurement_method 'omega scans'
_diffrn_radiation_monochromator graphite
_diffrn_radiation_source 'Enhance (Mo) X-ray Source'
_diffrn_radiation_type MoK\a
_diffrn_radiation_wavelength 0.71073
_diffrn_reflns_av_R_equivalents 0.0328
_diffrn_reflns_av_sigmaI/netI 0.0157
_diffrn_reflns_limit_h_max 12
_diffrn_reflns_limit_h_min -12
_diffrn_reflns_limit_k_max 19
_diffrn_reflns_limit_k_min -19
_diffrn_reflns_limit_l_max 23
_diffrn_reflns_limit_l_min -24
_diffrn_reflns_number 29195
_diffrn_reflns_theta_full 32.01
_diffrn_reflns_theta_max 32.01
_diffrn_reflns_theta_min 3.93
_exptl_absorpt_coefficient_mu 1.408
_exptl_absorpt_correction_T_max 0.81759
_exptl_absorpt_correction_T_min 0.69159
_exptl_absorpt_correction_type analytical
_exptl_absorpt_process_details
;
CrysAlis RED, Oxford Diffraction Ltd.,
Version 1.171.29.2 (release 20-01-2006 CrysAlis171 .NET)
(compiled Jan 20 2006,12:36:28)
Analytical numeric absorption correction using a multifaceted crystal
model based on expressions derived by R.C. Clark & J.S. Reid.
(Clark, R. C. & Reid, J. S. (1995). Acta Cryst. A51, 887-897)
;
_exptl_crystal_colour Yellow
_exptl_crystal_density_diffrn 1.633
_exptl_crystal_density_method 'not measured'
_exptl_crystal_description prisms
_exptl_crystal_F_000 904
_exptl_crystal_size_max 0.29
_exptl_crystal_size_mid 0.25
_exptl_crystal_size_min 0.19
_refine_diff_density_max 0.563
_refine_diff_density_min -0.736
_refine_diff_density_rms 0.067
_refine_ls_extinction_coef 0.0032(3)
_refine_ls_extinction_expression Fc^*^=kFc[1+0.001xFc^2^\l^3^/sin(2\q)]^-1/4^
_refine_ls_extinction_method SHELXL
_refine_ls_goodness_of_fit_ref 1.107
_refine_ls_hydrogen_treatment constr
_refine_ls_matrix_type full
_refine_ls_number_parameters 192
_refine_ls_number_reflns 5755
_refine_ls_number_restraints 0
_refine_ls_restrained_S_all 1.107
_refine_ls_R_factor_all 0.0228
_refine_ls_R_factor_gt 0.0205
_refine_ls_shift/su_max 0.002
_refine_ls_shift/su_mean 0.000
_refine_ls_structure_factor_coef Fsqd
_refine_ls_weighting_details 'calc w=1/[\s^2^(Fo^2^)+(0.0206P)^2^+1.1359P] where P=(Fo^2^+2Fc^2^)/3'
_refine_ls_weighting_scheme calc
_refine_ls_wR_factor_gt 0.0505
_refine_ls_wR_factor_ref 0.0515
_reflns_number_gt 5342
_reflns_number_total 5755
_reflns_threshold_expression >2sigma(I)
_cod_data_source_file b709032c.txt
_cod_data_source_block Compound_3
_cod_depositor_comments
;
The following automatic conversions were performed:
'_symmetry_cell_setting' value 'Monoclinic' changed to 'monoclinic'
according to '/home/saulius/struct/CIF-dictionaries/cif_core.dic'
dictionary named 'cif_core.dic' version 2.4.1 from 2010-06-29.

Automatic conversion script
Id: cif_fix_enum 1527 2010-12-29 10:47:43Z saulius 
;
_cod_original_sg_symbol_H-M P2(1)/c
_cod_database_code 7006111

loop_
_symmetry_equiv_pos_as_xyz
'x, y, z'
'-x, y+1/2, -z+1/2'
'-x, -y, -z'
'x, -y-1/2, z-1/2'

loop_
_atom_site_label
_atom_site_type_symbol
_atom_site_fract_x
_atom_site_fract_y
_atom_site_fract_z
_atom_site_U_iso_or_equiv
_atom_site_adp_type
_atom_site_occupancy
_atom_site_symmetry_multiplicity
_atom_site_calc_flag
_atom_site_refinement_flags
_atom_site_disorder_assembly
_atom_site_disorder_group
Pd Pd 0.140979(11) 0.265494(7) 0.482941(6) 0.01627(4) Uani 1 1 d . . .
Cl1 Cl 0.00110(4) 0.22694(3) 0.33992(2) 0.02674(7) Uani 1 1 d . . .
Cl2 Cl 0.33452(5) 0.34179(4) 0.43166(2) 0.03706(10) Uani 1 1 d . . .
P P 0.27151(4) 0.30802(2) 0.61578(2) 0.01668(6) Uani 1 1 d . . .
C1 C 0.17225(17) 0.23019(10) 0.68007(8) 0.0209(2) Uani 1 1 d . . .
H1A H 0.2399 0.2290 0.7391 0.025 Uiso 1 1 calc R . .
H1B H 0.0676 0.2612 0.6802 0.025 Uiso 1 1 calc R . .
N2 N 0.14474(15) 0.12636(9) 0.64879(7) 0.0217(2) Uani 1 1 d . . .
C3 C 0.00732(16) 0.11162(10) 0.58487(8) 0.0189(2) Uani 1 1 d . . .
N4 N -0.03368(13) 0.18428(8) 0.52468(7) 0.01830(19) Uani 1 1 d . . .
C5 C -0.18238(16) 0.17974(12) 0.46966(9) 0.0237(3) Uani 1 1 d . . .
H5A H -0.2159 0.2339 0.4312 0.028 Uiso 1 1 calc R . .
C6 C -0.28667(18) 0.10031(13) 0.46710(9) 0.0291(3) Uani 1 1 d . . .
H6A H -0.3906 0.1003 0.4286 0.035 Uiso 1 1 calc R . .
C7 C -0.23603(19) 0.02021(12) 0.52232(10) 0.0296(3) Uani 1 1 d . . .
H7A H -0.3017 -0.0381 0.5188 0.036 Uiso 1 1 calc R . .
C8 C -0.09053(18) 0.02567(10) 0.58204(9) 0.0247(3) Uani 1 1 d . . .
H8A H -0.0562 -0.0279 0.6210 0.030 Uiso 1 1 calc R . .
C9 C 0.1932(2) 0.04777(12) 0.71308(10) 0.0324(3) Uani 1 1 d . . .
H9A H 0.1175 0.0463 0.7486 0.049 Uiso 1 1 calc R . .
H9B H 0.3019 0.0622 0.7483 0.049 Uiso 1 1 calc R . .
H9C H 0.1928 -0.0178 0.6855 0.049 Uiso 1 1 calc R . .
C10 C 0.22410(18) 0.44025(11) 0.64190(10) 0.0259(3) Uani 1 1 d . . .
C11 C 0.0393(2) 0.45010(13) 0.61664(13) 0.0380(4) Uani 1 1 d . . .
H11A H 0.0091 0.5184 0.6295 0.057 Uiso 1 1 calc R . .
H11B H -0.0068 0.4010 0.6484 0.057 Uiso 1 1 calc R . .
H11C H -0.0020 0.4372 0.5560 0.057 Uiso 1 1 calc R . .
C12 C 0.2927(2) 0.51722(12) 0.59094(13) 0.0384(4) Uani 1 1 d . . .
H12A H 0.2666 0.5855 0.6059 0.058 Uiso 1 1 calc R . .
H12B H 0.2454 0.5060 0.5305 0.058 Uiso 1 1 calc R . .
H12C H 0.4100 0.5094 0.6038 0.058 Uiso 1 1 calc R . .
C13 C 0.2867(3) 0.46300(14) 0.73677(12) 0.0401(4) Uani 1 1 d . . .
H13A H 0.2595 0.5326 0.7477 0.060 Uiso 1 1 calc R . .
H13B H 0.4040 0.4543 0.7542 0.060 Uiso 1 1 calc R . .
H13C H 0.2365 0.4166 0.7689 0.060 Uiso 1 1 calc R . .
C14 C 0.49096(17) 0.27425(11) 0.65394(9) 0.0245(3) Uani 1 1 d . . .
C15 C 0.60252(19) 0.35377(15) 0.63083(12) 0.0379(4) Uani 1 1 d . . .
H15A H 0.7150 0.3325 0.6524 0.057 Uiso 1 1 calc R . .
H15B H 0.5866 0.4187 0.6561 0.057 Uiso 1 1 calc R . .
H15C H 0.5771 0.3608 0.5693 0.057 Uiso 1 1 calc R . .
C16 C 0.5435(2) 0.25754(16) 0.74980(11) 0.0376(4) Uani 1 1 d . . .
H16A H 0.6584 0.2404 0.7670 0.056 Uiso 1 1 calc R . .
H16B H 0.4808 0.2022 0.7649 0.056 Uiso 1 1 calc R . .
H16C H 0.5249 0.3193 0.7787 0.056 Uiso 1 1 calc R . .
C17 C 0.5113(2) 0.17428(13) 0.61038(11) 0.0330(3) Uani 1 1 d . . .
H17A H 0.6243 0.1530 0.6283 0.049 Uiso 1 1 calc R . .
H17B H 0.4795 0.1836 0.5490 0.049 Uiso 1 1 calc R . .
H17C H 0.4431 0.1225 0.6261 0.049 Uiso 1 1 calc R . .

loop_
_atom_site_aniso_label
_atom_site_aniso_U_11
_atom_site_aniso_U_22
_atom_site_aniso_U_33
_atom_site_aniso_U_23
_atom_site_aniso_U_13
_atom_site_aniso_U_12
Pd 0.01824(5) 0.01702(5) 0.01395(5) 0.00096(3) 0.00494(3) -0.00196(3)
Cl1 0.02992(16) 0.03522(18) 0.01482(13) -0.00026(11) 0.00538(11) -0.00740(13)
Cl2 0.03147(18) 0.0553(3) 0.02579(16) 0.00628(16) 0.00986(14) -0.01777(17)
P 0.01734(14) 0.01681(14) 0.01612(13) -0.00192(10) 0.00478(10) -0.00177(10)
C1 0.0271(6) 0.0217(6) 0.0154(5) -0.0028(4) 0.0080(5) -0.0037(5)
N2 0.0283(6) 0.0187(5) 0.0169(5) 0.0025(4) 0.0037(4) -0.0032(4)
C3 0.0235(6) 0.0176(5) 0.0176(5) -0.0015(4) 0.0091(4) -0.0015(4)
N4 0.0207(5) 0.0185(5) 0.0166(4) -0.0004(4) 0.0066(4) -0.0026(4)
C5 0.0223(6) 0.0305(7) 0.0193(6) -0.0005(5) 0.0069(5) -0.0015(5)
C6 0.0233(6) 0.0405(8) 0.0245(6) -0.0068(6) 0.0081(5) -0.0092(6)
C7 0.0323(7) 0.0299(7) 0.0305(7) -0.0087(6) 0.0149(6) -0.0142(6)
C8 0.0327(7) 0.0191(6) 0.0261(6) -0.0019(5) 0.0145(5) -0.0058(5)
C9 0.0433(9) 0.0270(7) 0.0239(7) 0.0100(6) 0.0036(6) -0.0015(6)
C10 0.0286(7) 0.0178(6) 0.0322(7) -0.0054(5) 0.0098(5) -0.0028(5)
C11 0.0316(8) 0.0262(7) 0.0577(11) -0.0045(7) 0.0143(7) 0.0069(6)
C12 0.0447(9) 0.0207(7) 0.0520(10) 0.0033(7) 0.0161(8) -0.0049(6)
C13 0.0538(11) 0.0311(8) 0.0361(9) -0.0165(7) 0.0131(8) -0.0055(7)
C14 0.0188(6) 0.0322(7) 0.0212(6) -0.0033(5) 0.0030(5) 0.0007(5)
C15 0.0220(7) 0.0482(10) 0.0422(9) -0.0024(8) 0.0062(6) -0.0093(6)
C16 0.0289(8) 0.0571(11) 0.0219(7) -0.0012(7) -0.0022(6) 0.0062(7)
C17 0.0292(7) 0.0359(8) 0.0336(8) -0.0044(6) 0.0079(6) 0.0106(6)

loop_
_atom_type_symbol
_atom_type_description
_atom_type_scat_dispersion_real
_atom_type_scat_dispersion_imag
_atom_type_scat_source
C C 0.0033 0.0016 'International Tables Vol C Tables 4.2.6.8 and 6.1.1.4'
H H 0.0000 0.0000 'International Tables Vol C Tables 4.2.6.8 and 6.1.1.4'
N N 0.0061 0.0033 'International Tables Vol C Tables 4.2.6.8 and 6.1.1.4'
P P 0.1023 0.0942 'International Tables Vol C Tables 4.2.6.8 and 6.1.1.4'
Cl Cl 0.1484 0.1585 'International Tables Vol C Tables 4.2.6.8 and 6.1.1.4'
Pd Pd -0.9988 1.0072 'International Tables Vol C Tables 4.2.6.8 and 6.1.1.4'

loop_
_geom_angle_atom_site_label_1
_geom_angle_atom_site_label_2
_geom_angle_atom_site_label_3
_geom_angle
_geom_angle_site_symmetry_1
_geom_angle_site_symmetry_3
_geom_angle_publ_flag
N4 Pd P 91.80(3) . . ?
N4 Pd Cl2 175.16(3) . . ?
P Pd Cl2 91.044(15) . . ?
N4 Pd Cl1 89.47(3) . . ?
P Pd Cl1 177.781(13) . . ?
Cl2 Pd Cl1 87.817(15) . . ?
C1 P C10 103.50(6) . . ?
C1 P C14 104.54(7) . . ?
C10 P C14 113.95(7) . . ?
C1 P Pd 103.06(4) . . ?
C10 P Pd 111.90(5) . . ?
C14 P Pd 117.82(5) . . ?
N2 C1 P 112.56(9) . . ?
C3 N2 C9 118.34(12) . . ?
C3 N2 C1 115.37(11) . . ?
C9 N2 C1 115.30(11) . . ?
N4 C3 N2 117.50(11) . . ?
N4 C3 C8 120.68(12) . . ?
N2 C3 C8 121.80(12) . . ?
C3 N4 C5 118.11(11) . . ?
C3 N4 Pd 121.89(9) . . ?
C5 N4 Pd 115.74(9) . . ?
N4 C5 C6 123.08(14) . . ?
C5 C6 C7 118.32(14) . . ?
C8 C7 C6 119.72(13) . . ?
C7 C8 C3 119.34(14) . . ?
C12 C10 C13 109.77(14) . . ?
C12 C10 C11 108.31(14) . . ?
C13 C10 C11 108.64(14) . . ?
C12 C10 P 111.18(11) . . ?
C13 C10 P 112.03(11) . . ?
C11 C10 P 106.77(10) . . ?
C16 C14 C17 108.22(14) . . ?
C16 C14 C15 108.42(14) . . ?
C17 C14 C15 108.86(14) . . ?
C16 C14 P 112.13(11) . . ?
C17 C14 P 106.07(10) . . ?
C15 C14 P 112.98(11) . . ?

loop_
_geom_bond_atom_site_label_1
_geom_bond_atom_site_label_2
_geom_bond_distance
_geom_bond_site_symmetry_2
_geom_bond_publ_flag
Pd N4 2.1024(11) . ?
Pd P 2.2460(3) . ?
Pd Cl2 2.2869(4) . ?
Pd Cl1 2.3945(4) . ?
P C1 1.8372(14) . ?
P C10 1.8754(15) . ?
P C14 1.8799(15) . ?
C1 N2 1.4671(17) . ?
N2 C3 1.3731(17) . ?
N2 C9 1.4636(18) . ?
C3 N4 1.3585(16) . ?
C3 C8 1.4104(18) . ?
N4 C5 1.3597(17) . ?
C5 C6 1.377(2) . ?
C6 C7 1.390(2) . ?
C7 C8 1.374(2) . ?
C10 C12 1.532(2) . ?
C10 C13 1.537(2) . ?
C10 C11 1.539(2) . ?
C14 C16 1.534(2) . ?
C14 C17 1.538(2) . ?
C14 C15 1.538(2) . ?
